data_4518677
loop_
_publ_author_name
'Dong, Kuiyong'
'Zheng, Haifeng'
'Su, Yongliang'
'Humeidi, Ahmad'
'Arman, Hadi'
'Xu, Xinfang'
'Doyle, Michael P.'

_publ_section_title
;
 Catalyst-Directed Divergent Catalytic Approaches to Expand Structural and
 Functional Scaffold Diversity via Metallo-Enolcarbene Intermediates
;
_journal_issue 8
_journal_name_full 'ACS Catalysis'
_journal_page_first 4712
_journal_page_last 4721
_journal_paper_doi 10.1021/acscatal.1c01051
_journal_volume 11
_journal_year 2021
_chemical_absolute_configuration ad
_chemical_formula_moiety 'C26 H38 Br N O4 Si'
_chemical_formula_sum 'C26 H38 Br N O4 Si'
_chemical_formula_weight 536.57
_space_group_crystal_system orthorhombic
_space_group_IT_number 19
_space_group_name_Hall 'P 2ac 2ab'
_space_group_name_H-M_alt 'P 21 21 21'
_atom_sites_solution_hydrogens geom
_atom_sites_solution_primary dual
_audit_creation_date 2020-07-22
_audit_creation_method
;
Olex2 1.3-ac4
(compiled 2019.10.09 svn.r3662 for Rigaku Oxford Diffraction, GUI svn.r5959)
;
_cell_angle_alpha 90
_cell_angle_beta 90
_cell_angle_gamma 90
_cell_formula_units_Z 8
_cell_length_a 11.36280(10)
_cell_length_b 14.94170(10)
_cell_length_c 32.8659(3)
_cell_measurement_reflns_used 37426
_cell_measurement_temperature 99.99(10)
_cell_measurement_theta_max 76.3100
_cell_measurement_theta_min 2.6900
_cell_volume 5579.96(8)
_computing_cell_refinement 'CrysAlisPro 1.171.40.63a (Rigaku OD, 2019)'
_computing_data_collection 'CrysAlisPro 1.171.40.63a (Rigaku OD, 2019)'
_computing_data_reduction 'CrysAlisPro 1.171.40.63a (Rigaku OD, 2019)'
_computing_molecular_graphics 'Olex2 1.3-ac4 (Dolomanov et al., 2009)'
_computing_publication_material 'Olex2 1.3-ac4 (Dolomanov et al., 2009)'
_computing_structure_refinement 'ShelXL 2018/3 (Sheldrick, 2015)'
_computing_structure_solution 'ShelXT n/a (Sheldrick, 2015)'
_diffrn_ambient_environment N~2~
_diffrn_ambient_temperature 99.99(10)
_diffrn_detector 'Hybrid Pixel Array Detector'
_diffrn_detector_area_resol_mean 10.0000
_diffrn_detector_type HyPix
_diffrn_measured_fraction_theta_full 1.000
_diffrn_measured_fraction_theta_max 0.982
_diffrn_measurement_details
;
List of Runs (angles in degrees, time in seconds):

  # Type    Start    End  Width  t~exp~   \w     \q     \k     \f   Frames
--------------------------------------------------------------------------
  1  \w     66.00 120.00   0.50    0.05    --   46.87 171.00-170.00  108
  2  \w    -80.00 -15.00   0.50    0.20    --  -88.50  95.00 -36.00  130
  3  \w   -163.00 -73.00   0.50    0.20    --  -88.50 -31.00  35.00  180
  4  \w    105.00 178.00   0.50    0.20    --  106.69  95.00 -36.00  146
  5  \w    102.00 178.00   0.50    0.20    --  106.69 114.00  47.00  152
  6  \w   -120.00 -87.00   0.50    0.05    --  -46.87-125.00-180.00   66
  7  \w   -120.00 -87.00   0.50    0.05    --  -46.87-125.00 150.00   66
  8  \w    -30.00  29.00   0.50    0.05    --  -46.87  19.00 -90.00  118
  9  \w   -120.00 -83.00   0.50    0.05    --  -46.87 -57.00-150.00   74
 10  \w   -120.00 -87.00   0.50    0.05    --  -46.87-125.00   0.00   66
 11  \w    -30.00  29.00   0.50    0.05    --  -46.87  19.00   0.00  118
 12  \w     34.00  96.00   0.50    0.05    --   46.87-125.00  60.00  124
 13  \w    -51.00 -16.00   0.50    0.20    --  -88.50  45.00 -30.00   70
 14  \w    -51.00 -16.00   0.50    0.20    --  -88.50  45.00-180.00   70
 15  \w     95.00 178.00   0.50    0.20    --  106.69 125.00  30.00  166
 16  \w     34.00  71.00   0.50    0.20    --  106.69 -61.00   0.00   74
 17  \w     34.00 101.00   0.50    0.20    --  106.69 -77.00-150.00  134
 18  \w     34.00  71.00   0.50    0.20    --  106.69 -61.00 -60.00   74
 19  \w     34.00 101.00   0.50    0.20    --  106.69 -77.00 -90.00  134
 20  \w     91.00 178.00   0.50    0.20    --  106.69  30.00 -60.00  174
 21  \w     34.00 105.00   0.50    0.20    --  106.69 -94.00  90.00  142
 22  \w     34.00 101.00   0.50    0.20    --  106.69 -77.00 120.00  134
 23  \w     34.00  71.00   0.50    0.20    --  106.69 -61.00 120.00   74
 24  \w     34.00  71.00   0.50    0.20    --  106.69 -61.00  30.00   74
 25  \w   -121.00 -32.00   0.50    0.05    --  -46.87 -37.00  90.00  178
 26  \w     32.00 121.00   0.50    0.05    --   46.87  37.00   0.00  178
 27  \w     32.00 121.00   0.50    0.05    --   46.87  37.00-150.00  178
 28  \w     32.00 121.00   0.50    0.05    --   46.87  37.00 -90.00  178
;
_diffrn_measurement_device 'four-circle diffractometer'
_diffrn_measurement_device_type 'XtaLAB Synergy, Dualflex, HyPix'
_diffrn_measurement_method '\w scans'
_diffrn_orient_matrix_type 'CrysAlisPro convention (1999,Acta A55,543-557)'
_diffrn_orient_matrix_UB_11 -0.0038286000
_diffrn_orient_matrix_UB_12 -0.0179376000
_diffrn_orient_matrix_UB_13 0.0461529000
_diffrn_orient_matrix_UB_21 -0.1266003000
_diffrn_orient_matrix_UB_22 0.0369246000
_diffrn_orient_matrix_UB_23 0.0017249000
_diffrn_orient_matrix_UB_31 -0.0483844000
_diffrn_orient_matrix_UB_32 -0.0945571000
_diffrn_orient_matrix_UB_33 -0.0080528000
_diffrn_radiation_monochromator mirror
_diffrn_radiation_probe x-ray
_diffrn_radiation_type 'Cu K\a'
_diffrn_radiation_wavelength 1.54184
_diffrn_reflns_av_R_equivalents 0.0442
_diffrn_reflns_av_unetI/netI 0.0267
_diffrn_reflns_Laue_measured_fraction_full 1.000
_diffrn_reflns_Laue_measured_fraction_max 0.982
_diffrn_reflns_limit_h_max 14
_diffrn_reflns_limit_h_min -14
_diffrn_reflns_limit_k_max 14
_diffrn_reflns_limit_k_min -18
_diffrn_reflns_limit_l_max 37
_diffrn_reflns_limit_l_min -41
_diffrn_reflns_number 64485
_diffrn_reflns_point_group_measured_fraction_full 0.999
_diffrn_reflns_point_group_measured_fraction_max 0.971
_diffrn_reflns_theta_full 67.684
_diffrn_reflns_theta_max 76.689
_diffrn_reflns_theta_min 2.689
_diffrn_source 'micro-focus sealed X-ray tube'
_diffrn_source_type 'PhotonJet (Cu) X-ray Source'
_exptl_absorpt_coefficient_mu 2.655
_exptl_absorpt_correction_T_max 1.000
_exptl_absorpt_correction_T_min 0.622
_exptl_absorpt_correction_type gaussian
_exptl_absorpt_process_details
;
CrysAlisPro 1.171.40.63a (Rigaku Oxford Diffraction, 2019)
Numerical absorption correction based on gaussian integration over
			a multifaceted crystal model
Empirical absorption correction using spherical harmonics,
 implemented in SCALE3 ABSPACK scaling algorithm.
;
_exptl_crystal_colour 'clear colourless'
_exptl_crystal_colour_lustre clear
_exptl_crystal_colour_primary colourless
_exptl_crystal_density_diffrn 1.277
_exptl_crystal_description block
_exptl_crystal_F_000 2256
_exptl_crystal_size_max 0.156
_exptl_crystal_size_mid 0.15
_exptl_crystal_size_min 0.093
_refine_diff_density_max 0.257
_refine_diff_density_min -0.594
_refine_diff_density_rms 0.050
_refine_ls_abs_structure_details 'Flack (1983), 9264 Friedel pairs'
_refine_ls_abs_structure_Flack 0.325(13)
_refine_ls_extinction_method none
_refine_ls_goodness_of_fit_ref 1.007
_refine_ls_hydrogen_treatment constr
_refine_ls_matrix_type full
_refine_ls_number_parameters 614
_refine_ls_number_reflns 11422
_refine_ls_number_restraints 0
_refine_ls_restrained_S_all 1.007
_refine_ls_R_factor_all 0.0297
_refine_ls_R_factor_gt 0.0285
_refine_ls_shift/su_max 0.005
_refine_ls_shift/su_mean 0.000
_refine_ls_structure_factor_coef Fsqd
_refine_ls_weighting_details 'w=1/[\s^2^(Fo^2^)+(0.0354P)^2^+2.5044P] where P=(Fo^2^+2Fc^2^)/3'
_refine_ls_weighting_scheme calc
_refine_ls_wR_factor_gt 0.0717
_refine_ls_wR_factor_ref 0.0726
_reflns_Friedel_coverage 0.786
_reflns_Friedel_fraction_full 0.999
_reflns_Friedel_fraction_max 0.957
_reflns_number_gt 11051
_reflns_number_total 11422
_reflns_threshold_expression 'I > 2\s(I)'
_cod_data_source_file cs1c01051_si_003.cif
_cod_data_source_block hpd162
_cod_database_code 4518677
_shelx_shelxl_version_number 2018/3
_chemical_oxdiff_formula 'C H Br O Si N'
_chemical_oxdiff_usercomment 'D10900A Br'
_shelx_space_group_comment
;
The symmetry employed for this shelxl refinement is uniquely defined
by the following loop, which should always be used as a source of
symmetry information in preference to the above space-group names.
They are only intended as comments.
;
_shelx_estimated_absorpt_t_max 0.790
_shelx_estimated_absorpt_t_min 0.682
_reflns_odcompleteness_completeness 99.96
_reflns_odcompleteness_iscentric 1
_reflns_odcompleteness_theta 66.97
_olex2_refinement_description
;
1. Twinned data refinement
 Scales: 0.675(13)
 0.325(13)
2. Fixed Uiso
 At 1.2 times of:
  All C(H) groups, All C(H,H) groups
 At 1.5 times of:
  All C(H,H,H) groups
3.a Ternary CH refined with riding coordinates:
 C45(H45), C42(H42), C22(H22), C48(H48), C16(H16), C19(H19)
3.b Secondary CH2 refined with riding coordinates:
 C5(H5A,H5B), C51(H51A,H51B), C27(H27A,H27B), C25(H25A,H25B)
3.c Aromatic/amide H refined with riding coordinates:
 C39(H39), C10(H10), C9(H9), C38(H38), C12(H12), C13(H13), C36(H36), C35(H35)
3.d Idealised Me refined as rotating group:
 C17(H17A,H17B,H17C), C15(H15A,H15B,H15C), C43(H43A,H43B,H43C), C24(H24A,H24B,
 H24C), C46(H46A,H46B,H46C), C20(H20A,H20B,H20C), C41(H41A,H41B,H41C), C47(H47A,
 H47B,H47C), C49(H49A,H49B,H49C), C23(H23A,H23B,H23C), C52(H52A,H52B,H52C),
 C44(H44A,H44B,H44C), C50(H50A,H50B,H50C), C18(H18A,H18B,H18C), C26(H26A,H26B,
 H26C), C29(H29A,H29B,H29C), C7(H7A,H7B,H7C), C21(H21A,H21B,H21C)
;
_olex2_exptl_crystal_mounting_method 'nylon loop'
_olex2_submission_special_instructions 'No special instructions were received'
_oxdiff_exptl_absorpt_empirical_details
;
Empirical correction (ABSPACK) includes:
- Absorption correction using spherical harmonics
- Frame scaling
- B-factor correction
;
_oxdiff_exptl_absorpt_empirical_full_max 1.438
_oxdiff_exptl_absorpt_empirical_full_min 0.740

loop_
_space_group_symop_operation_xyz
'x, y, z'
'-x+1/2, -y, z+1/2'
'-x, y+1/2, -z+1/2'
'x+1/2, -y+1/2, -z'

loop_
_atom_site_label
_atom_site_type_symbol
_atom_site_fract_x
_atom_site_fract_y
_atom_site_fract_z
_atom_site_U_iso_or_equiv
_atom_site_adp_type
_atom_site_occupancy
_atom_site_site_symmetry_order
_atom_site_calc_flag
_atom_site_refinement_flags_posn
_atom_site_refinement_flags_adp
_atom_site_refinement_flags_occupancy
_atom_site_disorder_assembly
_atom_site_disorder_group
Br1 Br 0.12318(3) 0.70588(2) 0.88973(2) 0.03532(9) Uani 1 1 d . . . . .
Br2 Br 0.59811(3) 0.70736(2) 0.61070(2) 0.03477(8) Uani 1 1 d . . . . .
Si2 Si 0.53719(6) 0.69955(5) 0.94226(2) 0.01894(14) Uani 1 1 d . . . . .
Si1 Si 0.01870(7) 0.73939(5) 0.56346(2) 0.02116(15) Uani 1 1 d . . . . .
O4 O -0.06305(16) 0.71652(12) 0.60415(5) 0.0212(4) Uani 1 1 d . . . . .
O8 O 0.45647(17) 0.68724(12) 0.90052(5) 0.0214(4) Uani 1 1 d . . . . .
O3 O -0.0196(2) 0.87254(12) 0.65115(6) 0.0273(4) Uani 1 1 d . . . . .
O6 O 0.5070(2) 0.85327(12) 0.79246(6) 0.0272(4) Uani 1 1 d . . . . .
O7 O 0.5100(2) 0.85040(12) 0.86055(6) 0.0283(5) Uani 1 1 d . . . . .
O2 O 0.0012(2) 0.85953(12) 0.71862(6) 0.0272(4) Uani 1 1 d . . . . .
O1 O 0.21332(19) 0.53803(14) 0.68821(7) 0.0302(5) Uani 1 1 d . . . . .
N2 N 0.4864(2) 0.57046(14) 0.80752(7) 0.0197(4) Uani 1 1 d . . . . .
N1 N -0.0179(2) 0.58235(14) 0.69156(7) 0.0191(4) Uani 1 1 d . . . . .
O5 O 0.7178(2) 0.52690(15) 0.80649(8) 0.0352(5) Uani 1 1 d . . . . .
C1 C -0.0020(2) 0.66482(17) 0.70859(8) 0.0183(5) Uani 1 1 d . . . . .
C8 C 0.0272(2) 0.67544(16) 0.75221(8) 0.0178(5) Uani 1 1 d . . . . .
C40 C 0.5057(2) 0.81062(17) 0.82387(8) 0.0213(5) Uani 1 1 d . . . . .
C11 C 0.0838(3) 0.69530(18) 0.83371(8) 0.0236(5) Uani 1 1 d . . . . .
C32 C 0.4782(2) 0.65812(17) 0.86194(8) 0.0194(5) Uani 1 1 d . . . . .
C4 C -0.0378(3) 0.59071(17) 0.64992(8) 0.0200(5) Uani 1 1 d . . . . .
C39 C 0.4440(2) 0.64599(17) 0.72125(8) 0.0208(5) Uani 1 1 d . . . . .
H39 H 0.372654 0.619416 0.730213 0.025 Uiso 1 1 calc R U . . .
C14 C -0.0107(2) 0.82431(16) 0.68548(8) 0.0192(5) Uani 1 1 d . . . . .
C2 C -0.0159(2) 0.72826(16) 0.67800(8) 0.0183(5) Uani 1 1 d . . . . .
C10 C -0.0295(3) 0.67064(17) 0.82306(8) 0.0226(5) Uani 1 1 d . . . . .
H10 H -0.087608 0.661421 0.843413 0.027 Uiso 1 1 calc R U . . .
C3 C -0.0377(2) 0.68013(16) 0.64118(8) 0.0191(5) Uani 1 1 d . . . . .
C9 C -0.0570(2) 0.65959(17) 0.78226(8) 0.0198(5) Uani 1 1 d . . . . .
H9 H -0.133870 0.641045 0.774694 0.024 Uiso 1 1 calc R U . . .
C33 C 0.4707(3) 0.57102(17) 0.84953(8) 0.0208(5) Uani 1 1 d . . . . .
C38 C 0.4630(3) 0.65797(17) 0.67977(8) 0.0225(5) Uani 1 1 d . . . . .
H38 H 0.404996 0.641001 0.660438 0.027 Uiso 1 1 calc R U . . .
C5 C 0.0203(3) 0.49882(17) 0.70999(8) 0.0208(5) Uani 1 1 d . . . . .
H5A H -0.027880 0.449006 0.699174 0.025 Uiso 1 1 calc R U . . .
H5B H 0.007735 0.501758 0.739767 0.025 Uiso 1 1 calc R U . . .
C34 C 0.5278(2) 0.67223(18) 0.74997(8) 0.0195(5) Uani 1 1 d . . . . .
C45 C 0.5036(3) 0.81626(17) 0.96091(8) 0.0231(6) Uani 1 1 d . . . . .
H45 H 0.554846 0.857827 0.944965 0.028 Uiso 1 1 calc R U . . .
C30 C 0.5065(2) 0.65565(17) 0.79364(8) 0.0188(5) Uani 1 1 d . . . . .
C42 C 0.7001(3) 0.68819(19) 0.93281(9) 0.0260(6) Uani 1 1 d . . . . .
H42 H 0.738665 0.699541 0.959671 0.031 Uiso 1 1 calc R U . . .
C22 C 0.1822(3) 0.7314(2) 0.57328(9) 0.0268(6) Uani 1 1 d . . . . .
H22 H 0.221078 0.747759 0.547018 0.032 Uiso 1 1 calc R U . . .
C6 C 0.1492(3) 0.48039(19) 0.70142(9) 0.0255(6) Uani 1 1 d . . . . .
C48 C 0.4888(3) 0.60769(18) 0.97788(8) 0.0236(6) Uani 1 1 d . . . . .
H48 H 0.508182 0.550155 0.963861 0.028 Uiso 1 1 calc R U . . .
C31 C 0.4999(2) 0.71348(17) 0.82694(8) 0.0189(5) Uani 1 1 d . . . . .
C12 C 0.1697(3) 0.7101(2) 0.80462(9) 0.0286(6) Uani 1 1 d . . . . .
H12 H 0.247331 0.726455 0.812374 0.034 Uiso 1 1 calc R U . . .
C13 C 0.1400(2) 0.7004(2) 0.76386(8) 0.0247(5) Uani 1 1 d . . . . .
H13 H 0.197941 0.711068 0.743582 0.030 Uiso 1 1 calc R U . . .
C51 C 0.4387(3) 0.48914(18) 0.87284(9) 0.0273(6) Uani 1 1 d . . . . .
H51A H 0.447685 0.501271 0.902286 0.033 Uiso 1 1 calc R U . . .
H51B H 0.493692 0.440296 0.865550 0.033 Uiso 1 1 calc R U . . .
C28 C 0.6533(3) 0.4710(2) 0.79158(9) 0.0262(6) Uani 1 1 d . . . . .
C17 C -0.1545(3) 0.6302(2) 0.52383(9) 0.0313(7) Uani 1 1 d . . . . .
H17A H -0.179316 0.613897 0.551401 0.047 Uiso 1 1 calc R U . . .
H17B H -0.168465 0.579758 0.505401 0.047 Uiso 1 1 calc R U . . .
H17C H -0.199717 0.682226 0.514573 0.047 Uiso 1 1 calc R U . . .
C27 C 0.5228(3) 0.49008(17) 0.78586(8) 0.0211(5) Uani 1 1 d . . . . .
H27A H 0.505986 0.497457 0.756499 0.025 Uiso 1 1 calc R U . . .
H27B H 0.476612 0.438419 0.795868 0.025 Uiso 1 1 calc R U . . .
C37 C 0.5686(3) 0.69524(18) 0.66747(8) 0.0240(6) Uani 1 1 d . . . . .
C25 C -0.0602(3) 0.51247(17) 0.62288(8) 0.0247(6) Uani 1 1 d . . . . .
H25A H -0.001356 0.465392 0.628888 0.030 Uiso 1 1 calc R U . . .
H25B H -0.049030 0.531196 0.594244 0.030 Uiso 1 1 calc R U . . .
C16 C -0.0231(3) 0.65333(18) 0.52399(8) 0.0252(6) Uani 1 1 d . . . . .
H16 H 0.019610 0.597094 0.531366 0.030 Uiso 1 1 calc R U . . .
C15 C -0.0057(3) 0.96826(16) 0.65666(9) 0.0305(7) Uani 1 1 d . . . . .
H15A H -0.014510 0.998491 0.630379 0.046 Uiso 1 1 calc R U . . .
H15B H 0.072630 0.980745 0.667772 0.046 Uiso 1 1 calc R U . . .
H15C H -0.065834 0.990218 0.675568 0.046 Uiso 1 1 calc R U . . .
C43 C 0.7392(3) 0.5937(2) 0.92004(11) 0.0366(7) Uani 1 1 d . . . . .
H43A H 0.707676 0.549695 0.939293 0.055 Uiso 1 1 calc R U . . .
H43B H 0.825369 0.590476 0.920017 0.055 Uiso 1 1 calc R U . . .
H43C H 0.709546 0.580619 0.892678 0.055 Uiso 1 1 calc R U . . .
C36 C 0.6532(3) 0.72241(19) 0.69506(9) 0.0260(6) Uani 1 1 d . . . . .
H36 H 0.724922 0.748218 0.685909 0.031 Uiso 1 1 calc R U . . .
C35 C 0.6318(2) 0.71137(19) 0.73635(9) 0.0242(5) Uani 1 1 d . . . . .
H35 H 0.688826 0.730785 0.755554 0.029 Uiso 1 1 calc R U . . .
C24 C 0.2261(3) 0.6369(2) 0.58362(10) 0.0333(7) Uani 1 1 d . . . . .
H24A H 0.195878 0.619195 0.610359 0.050 Uiso 1 1 calc R U . . .
H24B H 0.312340 0.636628 0.584150 0.050 Uiso 1 1 calc R U . . .
H24C H 0.198141 0.594707 0.562963 0.050 Uiso 1 1 calc R U . . .
C46 C 0.3763(3) 0.84490(19) 0.95282(9) 0.0296(6) Uani 1 1 d . . . . .
H46A H 0.358126 0.836911 0.923894 0.044 Uiso 1 1 calc R U . . .
H46B H 0.366478 0.908011 0.960195 0.044 Uiso 1 1 calc R U . . .
H46C H 0.322823 0.808116 0.969178 0.044 Uiso 1 1 calc R U . . .
C20 C -0.1528(3) 0.8674(2) 0.53799(11) 0.0369(8) Uani 1 1 d . . . . .
H20A H -0.166548 0.839884 0.511327 0.055 Uiso 1 1 calc R U . . .
H20B H -0.173569 0.930963 0.536833 0.055 Uiso 1 1 calc R U . . .
H20C H -0.201559 0.837413 0.558478 0.055 Uiso 1 1 calc R U . . .
C41 C 0.5172(3) 0.94686(17) 0.85971(9) 0.0325(7) Uani 1 1 d . . . . .
H41A H 0.451109 0.970914 0.843954 0.049 Uiso 1 1 calc R U . . .
H41B H 0.591456 0.965047 0.847027 0.049 Uiso 1 1 calc R U . . .
H41C H 0.513728 0.970085 0.887568 0.049 Uiso 1 1 calc R U . . .
C19 C -0.0233(3) 0.85769(18) 0.54938(9) 0.0283(6) Uani 1 1 d . . . . .
H19 H -0.012439 0.893930 0.574681 0.034 Uiso 1 1 calc R U . . .
C47 C 0.5348(3) 0.8303(2) 1.00608(9) 0.0343(7) Uani 1 1 d . . . . .
H47A H 0.475977 0.800628 1.023183 0.051 Uiso 1 1 calc R U . . .
H47B H 0.535740 0.894545 1.012182 0.051 Uiso 1 1 calc R U . . .
H47C H 0.612663 0.804836 1.011601 0.051 Uiso 1 1 calc R U . . .
C49 C 0.3554(3) 0.6063(2) 0.98481(10) 0.0350(7) Uani 1 1 d . . . . .
H49A H 0.332833 0.657337 1.001858 0.053 Uiso 1 1 calc R U . . .
H49B H 0.333237 0.550494 0.998455 0.053 Uiso 1 1 calc R U . . .
H49C H 0.314831 0.610286 0.958561 0.053 Uiso 1 1 calc R U . . .
C23 C 0.2288(3) 0.7985(2) 0.60487(11) 0.0397(7) Uani 1 1 d . . . . .
H23A H 0.201930 0.858871 0.597838 0.060 Uiso 1 1 calc R U . . .
H23B H 0.315030 0.797032 0.605022 0.060 Uiso 1 1 calc R U . . .
H23C H 0.199183 0.782358 0.631898 0.060 Uiso 1 1 calc R U . . .
C52 C 0.3124(3) 0.4585(2) 0.86443(11) 0.0357(7) Uani 1 1 d . . . . .
H52A H 0.303490 0.445209 0.835396 0.054 Uiso 1 1 calc R U . . .
H52B H 0.257486 0.506170 0.872137 0.054 Uiso 1 1 calc R U . . .
H52C H 0.295446 0.404632 0.880373 0.054 Uiso 1 1 calc R U . . .
C44 C 0.7514(3) 0.7578(2) 0.90371(10) 0.0357(7) Uani 1 1 d . . . . .
H44A H 0.723419 0.745872 0.876030 0.054 Uiso 1 1 calc R U . . .
H44B H 0.837484 0.754507 0.904321 0.054 Uiso 1 1 calc R U . . .
H44C H 0.726065 0.817733 0.912125 0.054 Uiso 1 1 calc R U . . .
C50 C 0.5543(3) 0.6052(2) 1.01885(9) 0.0365(8) Uani 1 1 d . . . . .
H50A H 0.639317 0.603817 1.013937 0.055 Uiso 1 1 calc R U . . .
H50B H 0.530954 0.551502 1.033981 0.055 Uiso 1 1 calc R U . . .
H50C H 0.534242 0.658566 1.034716 0.055 Uiso 1 1 calc R U . . .
C18 C 0.0162(4) 0.6778(2) 0.48066(9) 0.0389(8) Uani 1 1 d . . . . .
H18A H -0.028017 0.730171 0.471267 0.058 Uiso 1 1 calc R U . . .
H18B H 0.001086 0.627205 0.462408 0.058 Uiso 1 1 calc R U . . .
H18C H 0.100500 0.691557 0.480677 0.058 Uiso 1 1 calc R U . . .
C26 C -0.1836(3) 0.4729(2) 0.62763(11) 0.0386(8) Uani 1 1 d . . . . .
H26A H -0.193162 0.422677 0.608719 0.058 Uiso 1 1 calc R U . . .
H26B H -0.242428 0.518925 0.621610 0.058 Uiso 1 1 calc R U . . .
H26C H -0.194123 0.451605 0.655601 0.058 Uiso 1 1 calc R U . . .
C29 C 0.6937(3) 0.3805(2) 0.77841(13) 0.0450(9) Uani 1 1 d . . . . .
H29A H 0.779213 0.381163 0.774644 0.068 Uiso 1 1 calc R U . . .
H29B H 0.655394 0.364660 0.752686 0.068 Uiso 1 1 calc R U . . .
H29C H 0.672912 0.336387 0.799259 0.068 Uiso 1 1 calc R U . . .
C7 C 0.1910(4) 0.3874(2) 0.70978(15) 0.0519(11) Uani 1 1 d . . . . .
H7A H 0.174792 0.349405 0.686133 0.078 Uiso 1 1 calc R U . . .
H7B H 0.149741 0.363543 0.733617 0.078 Uiso 1 1 calc R U . . .
H7C H 0.275853 0.388271 0.715081 0.078 Uiso 1 1 calc R U . . .
C21 C 0.0552(4) 0.9014(2) 0.51721(12) 0.0464(10) Uani 1 1 d . . . . .
H21A H 0.137406 0.899106 0.526172 0.070 Uiso 1 1 calc R U . . .
H21B H 0.031454 0.963890 0.513455 0.070 Uiso 1 1 calc R U . . .
H21C H 0.047031 0.869141 0.491399 0.070 Uiso 1 1 calc R U . . .

loop_
_atom_site_aniso_label
_atom_site_aniso_U_11
_atom_site_aniso_U_22
_atom_site_aniso_U_33
_atom_site_aniso_U_23
_atom_site_aniso_U_13
_atom_site_aniso_U_12
Br1 0.05184(19) 0.03841(16) 0.01572(14) -0.00510(13) -0.00841(13) 0.00157(14)
Br2 0.04698(18) 0.04098(17) 0.01636(14) 0.00408(13) 0.00499(13) -0.00377(14)
Si2 0.0236(3) 0.0192(3) 0.0140(3) 0.0001(3) -0.0006(3) 0.0015(3)
Si1 0.0280(4) 0.0204(3) 0.0151(3) 0.0023(3) 0.0001(3) 0.0005(3)
O4 0.0277(9) 0.0217(9) 0.0143(8) 0.0024(7) -0.0026(7) -0.0005(7)
O8 0.0268(10) 0.0227(9) 0.0148(9) -0.0015(7) -0.0005(7) 0.0006(7)
O3 0.0457(13) 0.0136(8) 0.0225(10) 0.0012(7) -0.0054(9) 0.0005(8)
O6 0.0411(12) 0.0220(9) 0.0187(10) 0.0039(7) -0.0015(9) -0.0001(8)
O7 0.0487(13) 0.0170(9) 0.0193(10) -0.0019(7) 0.0019(9) -0.0019(8)
O2 0.0411(12) 0.0203(9) 0.0202(10) -0.0044(7) -0.0002(9) 0.0004(8)
O1 0.0277(11) 0.0277(10) 0.0353(12) 0.0052(9) 0.0005(9) -0.0045(8)
N2 0.0266(12) 0.0172(10) 0.0152(10) -0.0012(8) -0.0014(9) 0.0005(9)
N1 0.0263(12) 0.0158(9) 0.0153(10) 0.0009(8) 0.0004(9) -0.0016(9)
O5 0.0276(11) 0.0311(11) 0.0469(14) -0.0092(10) -0.0038(10) -0.0035(9)
C1 0.0209(13) 0.0184(11) 0.0155(12) -0.0011(9) 0.0004(10) -0.0016(10)
C8 0.0252(13) 0.0147(11) 0.0137(12) -0.0008(9) -0.0001(10) -0.0002(10)
C40 0.0233(13) 0.0215(12) 0.0191(12) 0.0009(10) -0.0011(10) 0.0008(10)
C11 0.0342(14) 0.0221(12) 0.0145(12) -0.0014(10) -0.0034(11) 0.0024(11)
C32 0.0248(13) 0.0217(12) 0.0118(12) 0.0000(9) -0.0006(10) 0.0005(10)
C4 0.0276(14) 0.0197(12) 0.0128(12) -0.0018(10) -0.0023(10) -0.0016(10)
C39 0.0238(13) 0.0203(12) 0.0182(13) 0.0009(10) -0.0013(10) -0.0007(10)
C14 0.0226(13) 0.0171(11) 0.0179(13) -0.0003(9) 0.0001(10) -0.0003(10)
C2 0.0228(12) 0.0170(11) 0.0150(12) -0.0020(9) 0.0002(10) -0.0025(9)
C10 0.0285(14) 0.0198(11) 0.0195(13) 0.0007(10) 0.0038(11) 0.0028(11)
C3 0.0242(13) 0.0195(12) 0.0137(12) 0.0015(9) 0.0003(10) -0.0004(9)
C9 0.0224(13) 0.0190(12) 0.0181(13) 0.0003(10) 0.0006(10) 0.0005(9)
C33 0.0247(13) 0.0198(12) 0.0179(13) 0.0005(10) -0.0014(11) 0.0006(10)
C38 0.0286(14) 0.0215(12) 0.0174(13) -0.0012(10) -0.0065(11) -0.0004(11)
C5 0.0277(14) 0.0169(11) 0.0178(13) 0.0017(9) 0.0009(11) -0.0012(10)
C34 0.0239(13) 0.0196(11) 0.0148(12) 0.0002(9) -0.0015(10) 0.0018(10)
C45 0.0282(15) 0.0215(12) 0.0197(13) 0.0009(10) -0.0011(11) 0.0006(10)
C30 0.0208(13) 0.0183(12) 0.0174(13) 0.0013(9) -0.0019(10) -0.0007(10)
C42 0.0270(14) 0.0323(15) 0.0188(14) -0.0030(11) -0.0016(11) 0.0036(11)
C22 0.0281(14) 0.0307(15) 0.0216(14) 0.0013(11) 0.0030(11) -0.0007(11)
C6 0.0324(15) 0.0241(14) 0.0199(13) 0.0026(11) 0.0028(12) 0.0020(12)
C48 0.0339(16) 0.0214(12) 0.0154(13) 0.0010(10) -0.0029(11) -0.0018(11)
C31 0.0227(12) 0.0183(11) 0.0155(11) -0.0002(10) -0.0020(10) -0.0005(10)
C12 0.0293(14) 0.0355(15) 0.0210(14) -0.0035(13) -0.0050(11) -0.0055(13)
C13 0.0249(13) 0.0299(14) 0.0194(13) -0.0002(12) 0.0024(10) -0.0042(12)
C51 0.0418(17) 0.0201(12) 0.0202(14) 0.0018(10) 0.0005(12) -0.0022(11)
C28 0.0269(15) 0.0278(14) 0.0239(14) -0.0019(11) -0.0036(12) 0.0010(12)
C17 0.0387(18) 0.0315(15) 0.0237(15) -0.0025(12) -0.0101(13) 0.0023(13)
C27 0.0283(14) 0.0180(11) 0.0171(13) -0.0028(10) -0.0026(11) -0.0005(10)
C37 0.0323(14) 0.0248(13) 0.0148(12) 0.0018(11) 0.0017(11) 0.0018(11)
C25 0.0399(16) 0.0170(12) 0.0173(13) -0.0015(10) -0.0043(11) -0.0017(11)
C16 0.0337(15) 0.0258(13) 0.0160(13) 0.0002(10) -0.0026(11) 0.0034(12)
C15 0.0468(19) 0.0120(11) 0.0326(16) 0.0025(10) -0.0055(14) -0.0009(12)
C43 0.0327(17) 0.0409(18) 0.0362(18) -0.0056(14) 0.0019(14) 0.0125(14)
C36 0.0261(14) 0.0287(14) 0.0233(14) 0.0020(11) 0.0030(11) -0.0048(11)
C35 0.0246(13) 0.0243(13) 0.0238(13) -0.0001(11) -0.0031(11) -0.0026(11)
C24 0.0315(16) 0.0342(16) 0.0341(17) 0.0055(13) -0.0023(13) 0.0046(13)
C46 0.0352(16) 0.0265(14) 0.0270(15) -0.0012(11) -0.0005(13) 0.0086(12)
C20 0.0432(19) 0.0326(16) 0.0350(18) 0.0052(14) 0.0040(15) 0.0124(14)
C41 0.050(2) 0.0172(12) 0.0299(16) -0.0018(11) 0.0056(14) -0.0005(13)
C19 0.0413(17) 0.0220(13) 0.0217(14) 0.0035(10) 0.0064(13) 0.0020(12)
C47 0.048(2) 0.0277(14) 0.0268(16) -0.0077(12) -0.0091(14) 0.0073(14)
C49 0.0367(18) 0.0369(17) 0.0314(17) 0.0067(13) 0.0052(14) -0.0090(14)
C23 0.0301(15) 0.0461(18) 0.0431(19) -0.0107(17) -0.0018(14) -0.0066(14)
C52 0.0423(19) 0.0298(15) 0.0351(18) 0.0026(14) 0.0088(15) -0.0095(13)
C44 0.0299(16) 0.0428(18) 0.0344(18) -0.0010(14) 0.0087(13) -0.0002(13)
C50 0.057(2) 0.0306(15) 0.0222(15) 0.0073(12) -0.0095(15) -0.0089(14)
C18 0.053(2) 0.0469(18) 0.0167(14) -0.0024(12) 0.0025(14) 0.0007(16)
C26 0.045(2) 0.0300(16) 0.0407(19) -0.0021(14) -0.0121(16) -0.0129(14)
C29 0.0377(19) 0.0372(18) 0.060(2) -0.0185(17) -0.0157(17) 0.0108(15)
C7 0.043(2) 0.0339(18) 0.078(3) 0.0233(19) 0.026(2) 0.0123(15)
C21 0.058(2) 0.0283(16) 0.053(2) 0.0187(15) 0.0220(19) 0.0084(15)

loop_
_atom_type_symbol
_atom_type_description
_atom_type_scat_dispersion_real
_atom_type_scat_dispersion_imag
_atom_type_scat_source
C C 0.0181 0.0091 'International Tables Vol C Tables 4.2.6.8 and 6.1.1.4'
H H 0.0000 0.0000 'International Tables Vol C Tables 4.2.6.8 and 6.1.1.4'
Br Br -0.6763 1.2805 'International Tables Vol C Tables 4.2.6.8 and 6.1.1.4'
N N 0.0311 0.0180 'International Tables Vol C Tables 4.2.6.8 and 6.1.1.4'
O O 0.0492 0.0322 'International Tables Vol C Tables 4.2.6.8 and 6.1.1.4'
Si Si 0.2541 0.3302 'International Tables Vol C Tables 4.2.6.8 and 6.1.1.4'

loop_
_exptl_crystal_face_index_h
_exptl_crystal_face_index_k
_exptl_crystal_face_index_l
_exptl_crystal_face_perp_dist
2 -9 -6 0.0532
-7 -2 3 0.1065
-6 5 6 0.0862
-2 9 6 0.1017
7 1 -4 0.0435
0 -7 15 0.0716
3 3 19 0.0737
0 6 -16 0.0302
-3 -3 -18 0.0187

loop_
_geom_angle_atom_site_label_1
_geom_angle_atom_site_label_2
_geom_angle_atom_site_label_3
_geom_angle
_geom_angle_site_symmetry_1
_geom_angle_site_symmetry_3
_geom_angle_publ_flag
O8 Si2 C45 105.00(11) . . ?
O8 Si2 C42 113.35(11) . . ?
O8 Si2 C48 105.72(11) . . ?
C42 Si2 C45 109.61(13) . . ?
C42 Si2 C48 108.86(13) . . ?
C48 Si2 C45 114.32(13) . . ?
O4 Si1 C22 113.50(12) . . ?
O4 Si1 C16 105.80(12) . . ?
O4 Si1 C19 104.37(12) . . ?
C16 Si1 C22 108.77(13) . . ?
C16 Si1 C19 113.94(13) . . ?
C19 Si1 C22 110.44(14) . . ?
C3 O4 Si1 132.95(18) . . ?
C32 O8 Si2 134.73(18) . . ?
C14 O3 C15 114.6(2) . . ?
C40 O7 C41 115.2(2) . . ?
C33 N2 C27 121.8(2) . . ?
C30 N2 C33 110.2(2) . . ?
C30 N2 C27 123.8(2) . . ?
C1 N1 C4 110.1(2) . . ?
C1 N1 C5 124.4(2) . . ?
C4 N1 C5 122.3(2) . . ?
N1 C1 C8 121.6(2) . . ?
N1 C1 C2 107.7(2) . . ?
C2 C1 C8 130.7(2) . . ?
C9 C8 C1 120.9(2) . . ?
C13 C8 C1 120.2(2) . . ?
C13 C8 C9 118.9(2) . . ?
O6 C40 O7 122.0(2) . . ?
O6 C40 C31 125.7(2) . . ?
O7 C40 C31 112.3(2) . . ?
C10 C11 Br1 119.1(2) . . ?
C10 C11 C12 121.6(3) . . ?
C12 C11 Br1 119.3(2) . . ?
O8 C32 C33 124.8(2) . . ?
O8 C32 C31 126.3(2) . . ?
C33 C32 C31 108.6(2) . . ?
N1 C4 C25 122.9(2) . . ?
C3 C4 N1 107.1(2) . . ?
C3 C4 C25 129.9(2) . . ?
C38 C39 H39 119.3 . . ?
C38 C39 C34 121.4(3) . . ?
C34 C39 H39 119.3 . . ?
O3 C14 C2 112.6(2) . . ?
O2 C14 O3 121.9(2) . . ?
O2 C14 C2 125.5(2) . . ?
C1 C2 C14 123.0(2) . . ?
C1 C2 C3 106.8(2) . . ?
C3 C2 C14 130.2(2) . . ?
C11 C10 H10 120.5 . . ?
C11 C10 C9 119.1(3) . . ?
C9 C10 H10 120.5 . . ?
O4 C3 C4 125.3(2) . . ?
O4 C3 C2 126.3(2) . . ?
C4 C3 C2 108.3(2) . . ?
C8 C9 H9 119.7 . . ?
C10 C9 C8 120.7(3) . . ?
C10 C9 H9 119.7 . . ?
N2 C33 C51 122.5(2) . . ?
C32 C33 N2 107.1(2) . . ?
C32 C33 C51 130.1(3) . . ?
C39 C38 H38 120.9 . . ?
C37 C38 C39 118.2(3) . . ?
C37 C38 H38 120.9 . . ?
N1 C5 H5A 109.3 . . ?
N1 C5 H5B 109.3 . . ?
N1 C5 C6 111.5(2) . . ?
H5A C5 H5B 108.0 . . ?
C6 C5 H5A 109.3 . . ?
C6 C5 H5B 109.3 . . ?
C39 C34 C30 119.9(2) . . ?
C35 C34 C39 118.6(2) . . ?
C35 C34 C30 121.5(2) . . ?
Si2 C45 H45 106.6 . . ?
C46 C45 Si2 113.14(19) . . ?
C46 C45 H45 106.6 . . ?
C46 C45 C47 110.3(2) . . ?
C47 C45 Si2 113.10(19) . . ?
C47 C45 H45 106.6 . . ?
N2 C30 C34 120.4(2) . . ?
N2 C30 C31 107.7(2) . . ?
C31 C30 C34 131.8(2) . . ?
Si2 C42 H42 105.7 . . ?
C43 C42 Si2 114.3(2) . . ?
C43 C42 H42 105.7 . . ?
C44 C42 Si2 114.6(2) . . ?
C44 C42 H42 105.7 . . ?
C44 C42 C43 110.1(3) . . ?
Si1 C22 H22 105.8 . . ?
C24 C22 Si1 114.5(2) . . ?
C24 C22 H22 105.8 . . ?
C24 C22 C23 109.7(3) . . ?
C23 C22 Si1 114.4(2) . . ?
C23 C22 H22 105.8 . . ?
O1 C6 C5 121.3(3) . . ?
O1 C6 C7 122.5(3) . . ?
C7 C6 C5 116.2(3) . . ?
Si2 C48 H48 106.0 . . ?
C49 C48 Si2 113.0(2) . . ?
C49 C48 H48 106.0 . . ?
C49 C48 C50 110.4(3) . . ?
C50 C48 Si2 114.8(2) . . ?
C50 C48 H48 106.0 . . ?
C32 C31 C40 129.5(2) . . ?
C30 C31 C40 124.1(2) . . ?
C30 C31 C32 106.3(2) . . ?
C11 C12 H12 120.7 . . ?
C11 C12 C13 118.6(3) . . ?
C13 C12 H12 120.7 . . ?
C8 C13 H13 119.4 . . ?
C12 C13 C8 121.2(3) . . ?
C12 C13 H13 119.4 . . ?
C33 C51 H51A 109.1 . . ?
C33 C51 H51B 109.1 . . ?
C33 C51 C52 112.4(3) . . ?
H51A C51 H51B 107.9 . . ?
C52 C51 H51A 109.1 . . ?
C52 C51 H51B 109.1 . . ?
O5 C28 C27 120.6(3) . . ?
O5 C28 C29 123.7(3) . . ?
C29 C28 C27 115.7(3) . . ?
H17A C17 H17B 109.5 . . ?
H17A C17 H17C 109.5 . . ?
H17B C17 H17C 109.5 . . ?
C16 C17 H17A 109.5 . . ?
C16 C17 H17B 109.5 . . ?
C16 C17 H17C 109.5 . . ?
N2 C27 C28 111.8(2) . . ?
N2 C27 H27A 109.3 . . ?
N2 C27 H27B 109.3 . . ?
C28 C27 H27A 109.3 . . ?
C28 C27 H27B 109.3 . . ?
H27A C27 H27B 107.9 . . ?
C38 C37 Br2 118.5(2) . . ?
C38 C37 C36 122.0(3) . . ?
C36 C37 Br2 119.5(2) . . ?
C4 C25 H25A 108.9 . . ?
C4 C25 H25B 108.9 . . ?
C4 C25 C26 113.5(3) . . ?
H25A C25 H25B 107.7 . . ?
C26 C25 H25A 108.9 . . ?
C26 C25 H25B 108.9 . . ?
Si1 C16 H16 106.5 . . ?
C17 C16 Si1 113.6(2) . . ?
C17 C16 H16 106.5 . . ?
C17 C16 C18 109.5(3) . . ?
C18 C16 Si1 113.7(2) . . ?
C18 C16 H16 106.5 . . ?
O3 C15 H15A 109.5 . . ?
O3 C15 H15B 109.5 . . ?
O3 C15 H15C 109.5 . . ?
H15A C15 H15B 109.5 . . ?
H15A C15 H15C 109.5 . . ?
H15B C15 H15C 109.5 . . ?
C42 C43 H43A 109.5 . . ?
C42 C43 H43B 109.5 . . ?
C42 C43 H43C 109.5 . . ?
H43A C43 H43B 109.5 . . ?
H43A C43 H43C 109.5 . . ?
H43B C43 H43C 109.5 . . ?
C37 C36 H36 120.5 . . ?
C37 C36 C35 118.9(3) . . ?
C35 C36 H36 120.5 . . ?
C34 C35 H35 119.6 . . ?
C36 C35 C34 120.9(3) . . ?
C36 C35 H35 119.6 . . ?
C22 C24 H24A 109.5 . . ?
C22 C24 H24B 109.5 . . ?
C22 C24 H24C 109.5 . . ?
H24A C24 H24B 109.5 . . ?
H24A C24 H24C 109.5 . . ?
H24B C24 H24C 109.5 . . ?
C45 C46 H46A 109.5 . . ?
C45 C46 H46B 109.5 . . ?
C45 C46 H46C 109.5 . . ?
H46A C46 H46B 109.5 . . ?
H46A C46 H46C 109.5 . . ?
H46B C46 H46C 109.5 . . ?
H20A C20 H20B 109.5 . . ?
H20A C20 H20C 109.5 . . ?
H20B C20 H20C 109.5 . . ?
C19 C20 H20A 109.5 . . ?
C19 C20 H20B 109.5 . . ?
C19 C20 H20C 109.5 . . ?
O7 C41 H41A 109.5 . . ?
O7 C41 H41B 109.5 . . ?
O7 C41 H41C 109.5 . . ?
H41A C41 H41B 109.5 . . ?
H41A C41 H41C 109.5 . . ?
H41B C41 H41C 109.5 . . ?
Si1 C19 H19 105.8 . . ?
C20 C19 Si1 113.1(2) . . ?
C20 C19 H19 105.8 . . ?
C20 C19 C21 110.6(3) . . ?
C21 C19 Si1 114.9(2) . . ?
C21 C19 H19 105.8 . . ?
C45 C47 H47A 109.5 . . ?
C45 C47 H47B 109.5 . . ?
C45 C47 H47C 109.5 . . ?
H47A C47 H47B 109.5 . . ?
H47A C47 H47C 109.5 . . ?
H47B C47 H47C 109.5 . . ?
C48 C49 H49A 109.5 . . ?
C48 C49 H49B 109.5 . . ?
C48 C49 H49C 109.5 . . ?
H49A C49 H49B 109.5 . . ?
H49A C49 H49C 109.5 . . ?
H49B C49 H49C 109.5 . . ?
C22 C23 H23A 109.5 . . ?
C22 C23 H23B 109.5 . . ?
C22 C23 H23C 109.5 . . ?
H23A C23 H23B 109.5 . . ?
H23A C23 H23C 109.5 . . ?
H23B C23 H23C 109.5 . . ?
C51 C52 H52A 109.5 . . ?
C51 C52 H52B 109.5 . . ?
C51 C52 H52C 109.5 . . ?
H52A C52 H52B 109.5 . . ?
H52A C52 H52C 109.5 . . ?
H52B C52 H52C 109.5 . . ?
C42 C44 H44A 109.5 . . ?
C42 C44 H44B 109.5 . . ?
C42 C44 H44C 109.5 . . ?
H44A C44 H44B 109.5 . . ?
H44A C44 H44C 109.5 . . ?
H44B C44 H44C 109.5 . . ?
C48 C50 H50A 109.5 . . ?
C48 C50 H50B 109.5 . . ?
C48 C50 H50C 109.5 . . ?
H50A C50 H50B 109.5 . . ?
H50A C50 H50C 109.5 . . ?
H50B C50 H50C 109.5 . . ?
C16 C18 H18A 109.5 . . ?
C16 C18 H18B 109.5 . . ?
C16 C18 H18C 109.5 . . ?
H18A C18 H18B 109.5 . . ?
H18A C18 H18C 109.5 . . ?
H18B C18 H18C 109.5 . . ?
C25 C26 H26A 109.5 . . ?
C25 C26 H26B 109.5 . . ?
C25 C26 H26C 109.5 . . ?
H26A C26 H26B 109.5 . . ?
H26A C26 H26C 109.5 . . ?
H26B C26 H26C 109.5 . . ?
C28 C29 H29A 109.5 . . ?
C28 C29 H29B 109.5 . . ?
C28 C29 H29C 109.5 . . ?
H29A C29 H29B 109.5 . . ?
H29A C29 H29C 109.5 . . ?
H29B C29 H29C 109.5 . . ?
C6 C7 H7A 109.5 . . ?
C6 C7 H7B 109.5 . . ?
C6 C7 H7C 109.5 . . ?
H7A C7 H7B 109.5 . . ?
H7A C7 H7C 109.5 . . ?
H7B C7 H7C 109.5 . . ?
C19 C21 H21A 109.5 . . ?
C19 C21 H21B 109.5 . . ?
C19 C21 H21C 109.5 . . ?
H21A C21 H21B 109.5 . . ?
H21A C21 H21C 109.5 . . ?
H21B C21 H21C 109.5 . . ?

loop_
_geom_bond_atom_site_label_1
_geom_bond_atom_site_label_2
_geom_bond_distance
_geom_bond_site_symmetry_2
_geom_bond_publ_flag
Br1 C11 1.901(3) . ?
Br2 C37 1.905(3) . ?
Si2 O8 1.6604(19) . ?
Si2 C45 1.887(3) . ?
Si2 C42 1.885(3) . ?
Si2 C48 1.886(3) . ?
Si1 O4 1.6637(19) . ?
Si1 C22 1.889(3) . ?
Si1 C16 1.887(3) . ?
Si1 C19 1.888(3) . ?
O4 C3 1.364(3) . ?
O8 C32 1.363(3) . ?
O3 C14 1.342(3) . ?
O3 C15 1.450(3) . ?
O6 C40 1.213(3) . ?
O7 C40 1.345(3) . ?
O7 C41 1.444(3) . ?
O2 C14 1.217(3) . ?
O1 C6 1.209(4) . ?
N2 C33 1.392(3) . ?
N2 C30 1.371(3) . ?
N2 C27 1.456(3) . ?
N1 C1 1.365(3) . ?
N1 C4 1.393(3) . ?
N1 C5 1.454(3) . ?
O5 C28 1.214(4) . ?
C1 C8 1.480(4) . ?
C1 C2 1.391(4) . ?
C8 C9 1.395(4) . ?
C8 C13 1.389(4) . ?
C40 C31 1.457(3) . ?
C11 C10 1.384(4) . ?
C11 C12 1.384(4) . ?
C32 C33 1.366(4) . ?
C32 C31 1.438(4) . ?
C4 C3 1.367(4) . ?
C4 C25 1.490(3) . ?
C39 H39 0.9500 . ?
C39 C38 1.392(4) . ?
C39 C34 1.397(4) . ?
C14 C2 1.457(3) . ?
C2 C3 1.429(4) . ?
C10 H10 0.9500 . ?
C10 C9 1.387(4) . ?
C9 H9 0.9500 . ?
C33 C51 1.488(4) . ?
C38 H38 0.9500 . ?
C38 C37 1.383(4) . ?
C5 H5A 0.9900 . ?
C5 H5B 0.9900 . ?
C5 C6 1.516(4) . ?
C34 C30 1.476(4) . ?
C34 C35 1.392(4) . ?
C45 H45 1.0000 . ?
C45 C46 1.531(4) . ?
C45 C47 1.541(4) . ?
C30 C31 1.396(4) . ?
C42 H42 1.0000 . ?
C42 C43 1.539(4) . ?
C42 C44 1.529(4) . ?
C22 H22 1.0000 . ?
C22 C24 1.536(4) . ?
C22 C23 1.537(4) . ?
C6 C7 1.494(4) . ?
C48 H48 1.0000 . ?
C48 C49 1.533(4) . ?
C48 C50 1.539(4) . ?
C12 H12 0.9500 . ?
C12 C13 1.389(4) . ?
C13 H13 0.9500 . ?
C51 H51A 0.9900 . ?
C51 H51B 0.9900 . ?
C51 C52 1.531(5) . ?
C28 C27 1.521(4) . ?
C28 C29 1.491(4) . ?
C17 H17A 0.9800 . ?
C17 H17B 0.9800 . ?
C17 H17C 0.9800 . ?
C17 C16 1.533(4) . ?
C27 H27A 0.9900 . ?
C27 H27B 0.9900 . ?
C37 C36 1.383(4) . ?
C25 H25A 0.9900 . ?
C25 H25B 0.9900 . ?
C25 C26 1.530(5) . ?
C16 H16 1.0000 . ?
C16 C18 1.536(4) . ?
C15 H15A 0.9800 . ?
C15 H15B 0.9800 . ?
C15 H15C 0.9800 . ?
C43 H43A 0.9800 . ?
C43 H43B 0.9800 . ?
C43 H43C 0.9800 . ?
C36 H36 0.9500 . ?
C36 C35 1.389(4) . ?
C35 H35 0.9500 . ?
C24 H24A 0.9800 . ?
C24 H24B 0.9800 . ?
C24 H24C 0.9800 . ?
C46 H46A 0.9800 . ?
C46 H46B 0.9800 . ?
C46 H46C 0.9800 . ?
C20 H20A 0.9800 . ?
C20 H20B 0.9800 . ?
C20 H20C 0.9800 . ?
C20 C19 1.526(5) . ?
C41 H41A 0.9800 . ?
C41 H41B 0.9800 . ?
C41 H41C 0.9800 . ?
C19 H19 1.0000 . ?
C19 C21 1.529(4) . ?
C47 H47A 0.9800 . ?
C47 H47B 0.9800 . ?
C47 H47C 0.9800 . ?
C49 H49A 0.9800 . ?
C49 H49B 0.9800 . ?
C49 H49C 0.9800 . ?
C23 H23A 0.9800 . ?
C23 H23B 0.9800 . ?
C23 H23C 0.9800 . ?
C52 H52A 0.9800 . ?
C52 H52B 0.9800 . ?
C52 H52C 0.9800 . ?
C44 H44A 0.9800 . ?
C44 H44B 0.9800 . ?
C44 H44C 0.9800 . ?
C50 H50A 0.9800 . ?
C50 H50B 0.9800 . ?
C50 H50C 0.9800 . ?
C18 H18A 0.9800 . ?
C18 H18B 0.9800 . ?
C18 H18C 0.9800 . ?
C26 H26A 0.9800 . ?
C26 H26B 0.9800 . ?
C26 H26C 0.9800 . ?
C29 H29A 0.9800 . ?
C29 H29B 0.9800 . ?
C29 H29C 0.9800 . ?
C7 H7A 0.9800 . ?
C7 H7B 0.9800 . ?
C7 H7C 0.9800 . ?
C21 H21A 0.9800 . ?
C21 H21B 0.9800 . ?
C21 H21C 0.9800 . ?

loop_
_geom_torsion_atom_site_label_1
_geom_torsion_atom_site_label_2
_geom_torsion_atom_site_label_3
_geom_torsion_atom_site_label_4
_geom_torsion
_geom_torsion_site_symmetry_1
_geom_torsion_site_symmetry_2
_geom_torsion_site_symmetry_3
_geom_torsion_site_symmetry_4
_geom_torsion_publ_flag
Br1 C11 C10 C9 -177.55(19) . . . . ?
Br1 C11 C12 C13 178.8(2) . . . . ?
Br2 C37 C36 C35 -178.6(2) . . . . ?
Si2 O8 C32 C33 88.6(4) . . . . ?
Si2 O8 C32 C31 -98.7(3) . . . . ?
Si1 O4 C3 C4 -87.8(3) . . . . ?
Si1 O4 C3 C2 97.5(3) . . . . ?
O4 Si1 C22 C24 65.1(2) . . . . ?
O4 Si1 C22 C23 -62.8(3) . . . . ?
O4 Si1 C16 C17 37.8(2) . . . . ?
O4 Si1 C16 C18 163.9(2) . . . . ?
O4 Si1 C19 C20 -61.9(2) . . . . ?
O4 Si1 C19 C21 169.7(3) . . . . ?
O8 Si2 C45 C46 34.1(2) . . . . ?
O8 Si2 C45 C47 160.4(2) . . . . ?
O8 Si2 C42 C43 -66.7(2) . . . . ?
O8 Si2 C42 C44 61.7(2) . . . . ?
O8 Si2 C48 C49 -53.2(2) . . . . ?
O8 Si2 C48 C50 179.0(2) . . . . ?
O8 C32 C33 N2 173.5(3) . . . . ?
O8 C32 C33 C51 0.1(5) . . . . ?
O8 C32 C31 C40 1.0(5) . . . . ?
O8 C32 C31 C30 -174.5(3) . . . . ?
O3 C14 C2 C1 176.4(3) . . . . ?
O3 C14 C2 C3 -5.5(4) . . . . ?
O6 C40 C31 C32 -168.3(3) . . . . ?
O6 C40 C31 C30 6.5(5) . . . . ?
O7 C40 C31 C32 11.9(4) . . . . ?
O7 C40 C31 C30 -173.4(3) . . . . ?
O2 C14 C2 C1 -3.1(5) . . . . ?
O2 C14 C2 C3 175.1(3) . . . . ?
N2 C33 C51 C52 -70.1(4) . . . . ?
N2 C30 C31 C40 -174.2(2) . . . . ?
N2 C30 C31 C32 1.7(3) . . . . ?
N1 C1 C8 C9 -72.3(3) . . . . ?
N1 C1 C8 C13 106.9(3) . . . . ?
N1 C1 C2 C14 176.9(2) . . . . ?
N1 C1 C2 C3 -1.6(3) . . . . ?
N1 C4 C3 O4 -174.8(2) . . . . ?
N1 C4 C3 C2 0.7(3) . . . . ?
N1 C4 C25 C26 74.8(4) . . . . ?
N1 C5 C6 O1 13.8(4) . . . . ?
N1 C5 C6 C7 -165.5(3) . . . . ?
O5 C28 C27 N2 -12.0(4) . . . . ?
C1 N1 C4 C3 -1.8(3) . . . . ?
C1 N1 C4 C25 -179.0(3) . . . . ?
C1 N1 C5 C6 -82.9(3) . . . . ?
C1 C8 C9 C10 -179.2(2) . . . . ?
C1 C8 C13 C12 -179.5(3) . . . . ?
C1 C2 C3 O4 176.0(3) . . . . ?
C1 C2 C3 C4 0.6(3) . . . . ?
C8 C1 C2 C14 -4.5(5) . . . . ?
C8 C1 C2 C3 177.0(3) . . . . ?
C11 C10 C9 C8 -1.8(4) . . . . ?
C11 C12 C13 C8 -0.8(5) . . . . ?
C32 C33 C51 C52 102.3(4) . . . . ?
C4 N1 C1 C8 -176.7(2) . . . . ?
C4 N1 C1 C2 2.1(3) . . . . ?
C4 N1 C5 C6 74.9(3) . . . . ?
C39 C38 C37 Br2 177.4(2) . . . . ?
C39 C38 C37 C36 -1.5(4) . . . . ?
C39 C34 C30 N2 57.6(4) . . . . ?
C39 C34 C30 C31 -121.2(3) . . . . ?
C39 C34 C35 C36 -1.4(4) . . . . ?
C14 C2 C3 O4 -2.4(5) . . . . ?
C14 C2 C3 C4 -177.8(3) . . . . ?
C2 C1 C8 C9 109.3(3) . . . . ?
C2 C1 C8 C13 -71.6(4) . . . . ?
C10 C11 C12 C13 0.6(5) . . . . ?
C3 C4 C25 C26 -101.8(4) . . . . ?
C9 C8 C13 C12 -0.3(4) . . . . ?
C33 N2 C30 C34 179.0(2) . . . . ?
C33 N2 C30 C31 -1.9(3) . . . . ?
C33 N2 C27 C28 -76.0(3) . . . . ?
C33 C32 C31 C40 174.7(3) . . . . ?
C33 C32 C31 C30 -0.8(3) . . . . ?
C38 C39 C34 C30 -177.9(2) . . . . ?
C38 C39 C34 C35 0.2(4) . . . . ?
C38 C37 C36 C35 0.4(4) . . . . ?
C5 N1 C1 C8 -16.5(4) . . . . ?
C5 N1 C1 C2 162.2(3) . . . . ?
C5 N1 C4 C3 -162.4(2) . . . . ?
C5 N1 C4 C25 20.4(4) . . . . ?
C34 C39 C38 C37 1.2(4) . . . . ?
C34 C30 C31 C40 4.8(5) . . . . ?
C34 C30 C31 C32 -179.4(3) . . . . ?
C45 Si2 O8 C32 131.1(2) . . . . ?
C45 Si2 C42 C43 176.3(2) . . . . ?
C45 Si2 C42 C44 -55.3(2) . . . . ?
C45 Si2 C48 C49 61.8(2) . . . . ?
C45 Si2 C48 C50 -66.0(3) . . . . ?
C30 N2 C33 C32 1.4(3) . . . . ?
C30 N2 C33 C51 175.4(3) . . . . ?
C30 N2 C27 C28 78.6(3) . . . . ?
C30 C34 C35 C36 176.7(3) . . . . ?
C42 Si2 O8 C32 11.5(3) . . . . ?
C42 Si2 C45 C46 156.1(2) . . . . ?
C42 Si2 C45 C47 -77.5(3) . . . . ?
C42 Si2 C48 C49 -175.3(2) . . . . ?
C42 Si2 C48 C50 56.9(3) . . . . ?
C22 Si1 O4 C3 -11.9(3) . . . . ?
C22 Si1 C16 C17 160.1(2) . . . . ?
C22 Si1 C16 C18 -73.8(3) . . . . ?
C22 Si1 C19 C20 175.8(2) . . . . ?
C22 Si1 C19 C21 47.4(3) . . . . ?
C48 Si2 O8 C32 -107.6(2) . . . . ?
C48 Si2 C45 C46 -81.3(2) . . . . ?
C48 Si2 C45 C47 45.0(3) . . . . ?
C48 Si2 C42 C43 50.6(2) . . . . ?
C48 Si2 C42 C44 179.0(2) . . . . ?
C31 C32 C33 N2 -0.4(3) . . . . ?
C31 C32 C33 C51 -173.7(3) . . . . ?
C12 C11 C10 C9 0.7(4) . . . . ?
C13 C8 C9 C10 1.5(4) . . . . ?
C27 N2 C33 C32 159.0(3) . . . . ?
C27 N2 C33 C51 -27.0(4) . . . . ?
C27 N2 C30 C34 21.9(4) . . . . ?
C27 N2 C30 C31 -159.0(2) . . . . ?
C37 C36 C35 C34 1.1(4) . . . . ?
C25 C4 C3 O4 2.2(5) . . . . ?
C25 C4 C3 C2 177.7(3) . . . . ?
C16 Si1 O4 C3 107.3(2) . . . . ?
C16 Si1 C22 C24 -52.3(3) . . . . ?
C16 Si1 C22 C23 179.7(2) . . . . ?
C16 Si1 C19 C20 53.0(3) . . . . ?
C16 Si1 C19 C21 -75.4(3) . . . . ?
C15 O3 C14 O2 4.0(4) . . . . ?
C15 O3 C14 C2 -175.4(3) . . . . ?
C35 C34 C30 N2 -120.5(3) . . . . ?
C35 C34 C30 C31 60.7(4) . . . . ?
C41 O7 C40 O6 -0.4(4) . . . . ?
C41 O7 C40 C31 179.4(3) . . . . ?
C19 Si1 O4 C3 -132.2(2) . . . . ?
C19 Si1 C22 C24 -178.1(2) . . . . ?
C19 Si1 C22 C23 54.0(3) . . . . ?
C19 Si1 C16 C17 -76.3(2) . . . . ?
C19 Si1 C16 C18 49.8(3) . . . . ?
C29 C28 C27 N2 167.1(3) . . . . ?

loop_
_twin_individual_id
_twin_individual_mass_fraction_refined
1 0.675(13)
2 0.325(13)

loop_
_exptl_oxdiff_crystal_face_indexfrac_h
_exptl_oxdiff_crystal_face_indexfrac_k
_exptl_oxdiff_crystal_face_indexfrac_l
_exptl_oxdiff_crystal_face_x
_exptl_oxdiff_crystal_face_y
_exptl_oxdiff_crystal_face_z
2.1574 -8.8047 -6.3864 -0.1451 -0.6093 0.7796
-7.1559 -1.9043 3.0668 0.2031 0.8409 0.5016
-5.9671 4.9002 6.3357 0.2274 0.9473 -0.2257
-1.7607 8.9764 6.2550 0.1344 0.5652 -0.8140
7.2250 1.0702 -3.5928 -0.2127 -0.8814 -0.4218
-0.2414 -6.8787 15.0168 0.8174 -0.1975 0.5412
2.6944 3.2939 18.5053 0.7847 -0.1876 -0.5909
0.0575 6.4856 -15.8536 -0.8482 0.2049 -0.4884
-2.7201 -3.4685 -18.3193 -0.7729 0.1847 0.6071
